data_2228662
loop_
_publ_author_name
'Zhong, Kai-Long'
'Pan, Xian-Xiao'
'Cao, Guo-Qing'
'Chen, Lin'

_publ_section_title
;
 Bis(2,2'-bipyridyl-\k^2^<i>N</i>,<i>N</i>')(sulfato-\k^2^<i>O</i>,<i>O</i>')cobalt(II)
 ethane-1,2-diol monosolvate
;
_journal_coeditor_code BT5423
_journal_issue 1
_journal_name_full 'Acta Crystallographica Section E'
_journal_page_first m43
_journal_paper_doi 10.1107/S1600536810050592
_journal_volume 67
_journal_year 2011
_chemical_formula_iupac '[Co (S O4) (C10 H8 N2)2], C2 H6 O2'
_chemical_formula_moiety 'C20 H16 Co N4 O4 S, C2 H6 O2'
_chemical_formula_sum 'C22 H22 Co N4 O6 S'
_chemical_formula_weight 529.44
_chemical_name_systematic
;
Bis(2,2'-bipyridyl-\k^2^<i>N</i>,<i>N</i>')(sulfato-
\k^2^<i>O</i>,<i>O</i>')cobalt(II) ethane-1,2-diol monosolvate
;
_space_group_IT_number 15
_symmetry_cell_setting monoclinic
_symmetry_space_group_name_Hall '-C 2yc'
_symmetry_space_group_name_H-M 'C 1 2/c 1'
_atom_sites_solution_hydrogens geom
_atom_sites_solution_primary direct
_atom_sites_solution_secondary difmap
_audit_creation_method SHELXL-97
_cell_angle_alpha 90.00
_cell_angle_beta 122.16(3)
_cell_angle_gamma 90.00
_cell_formula_units_Z 4
_cell_length_a 16.916(3)
_cell_length_b 11.913(2)
_cell_length_c 12.870(3)
_cell_measurement_reflns_used 4711
_cell_measurement_temperature 223.15
_cell_measurement_theta_max 27.4739
_cell_measurement_theta_min 3.2792
_cell_volume 2195.6(10)
_computing_cell_refinement 'CrystalClear (Rigaku, 2007)'
_computing_data_collection 'CrystalClear (Rigaku, 2007)'
_computing_data_reduction 'CrystalClear (Rigaku, 2007)'
_computing_molecular_graphics 'XP in SHELXTL (Sheldrick, 2008)'
_computing_publication_material 'SHELXTL (Sheldrick, 2008)'
_computing_structure_refinement 'SHELXL97 (Sheldrick, 2008)'
_computing_structure_solution 'SHELXS97 (Sheldrick, 2008)'
_diffrn_ambient_temperature 223.15
_diffrn_detector_area_resol_mean 28.5714
_diffrn_measured_fraction_theta_full 0.992
_diffrn_measured_fraction_theta_max 0.992
_diffrn_measurement_device_type 'Rigaku Mercury CCD'
_diffrn_measurement_method \w
_diffrn_radiation_monochromator 'Graphite Monochromator'
_diffrn_radiation_source 'fine-focus sealed tube'
_diffrn_radiation_type MoK\a
_diffrn_radiation_wavelength 0.71073
_diffrn_reflns_av_R_equivalents 0.0265
_diffrn_reflns_av_sigmaI/netI 0.0361
_diffrn_reflns_limit_h_max 18
_diffrn_reflns_limit_h_min -21
_diffrn_reflns_limit_k_max 12
_diffrn_reflns_limit_k_min -15
_diffrn_reflns_limit_l_max 16
_diffrn_reflns_limit_l_min -12
_diffrn_reflns_number 6197
_diffrn_reflns_theta_full 27.47
_diffrn_reflns_theta_max 27.47
_diffrn_reflns_theta_min 3.36
_diffrn_standards_number 0
_exptl_absorpt_coefficient_mu 0.926
_exptl_absorpt_correction_T_max 0.8736
_exptl_absorpt_correction_T_min 0.8015
_exptl_absorpt_correction_type multi-scan
_exptl_absorpt_process_details '(REQAB; Jacobson, 1998)'
_exptl_crystal_colour Orange
_exptl_crystal_density_diffrn 1.602
_exptl_crystal_density_method 'not measured'
_exptl_crystal_description Block
_exptl_crystal_F_000 1092
_exptl_crystal_size_max 0.25
_exptl_crystal_size_mid 0.20
_exptl_crystal_size_min 0.15
_refine_diff_density_max 0.384
_refine_diff_density_min -0.357
_refine_ls_extinction_method none
_refine_ls_goodness_of_fit_ref 1.064
_refine_ls_hydrogen_treatment constr
_refine_ls_matrix_type full
_refine_ls_number_parameters 155
_refine_ls_number_reflns 2509
_refine_ls_number_restraints 0
_refine_ls_restrained_S_all 1.064
_refine_ls_R_factor_all 0.0484
_refine_ls_R_factor_gt 0.0368
_refine_ls_shift/su_max 0.000
_refine_ls_shift/su_mean 0.000
_refine_ls_structure_factor_coef Fsqd
_refine_ls_weighting_details 'calc w=1/[\s^2^(Fo^2^)+(0.0420P)^2^+1.1555P] where P=(Fo^2^+2Fc^2^)/3'
_refine_ls_weighting_scheme calc
_refine_ls_wR_factor_gt 0.0807
_refine_ls_wR_factor_ref 0.0854
_reflns_number_gt 2153
_reflns_number_total 2509
_reflns_threshold_expression I>2\s(I)
_cod_data_source_file bt5423.cif
_cod_data_source_block I
_cod_original_sg_symbol_H-M 'C 2/c'
_cod_database_code 2228662
_cod_database_fobs_code 2228662

loop_
_symmetry_equiv_pos_as_xyz
'x, y, z'
'-x, y, -z+1/2'
'x+1/2, y+1/2, z'
'-x+1/2, y+1/2, -z+1/2'
'-x, -y, -z'
'x, -y, z-1/2'
'-x+1/2, -y+1/2, -z'
'x+1/2, -y+1/2, z-1/2'

loop_
_atom_site_type_symbol
_atom_site_label
_atom_site_fract_x
_atom_site_fract_y
_atom_site_fract_z
_atom_site_U_iso_or_equiv
_atom_site_adp_type
_atom_site_calc_flag
_atom_site_refinement_flags
_atom_site_occupancy
_atom_site_disorder_assembly
_atom_site_disorder_group
Co Co1 0.0000 0.19027(3) 0.2500 0.02208(12) Uani d S 1 . .
S S1 0.0000 -0.03740(6) 0.2500 0.02590(17) Uani d S 1 . .
O O2 0.06779(10) -0.10692(12) 0.24186(15) 0.0364(4) Uani d . 1 . .
O O1 -0.04964(9) 0.04006(12) 0.14236(13) 0.0294(3) Uani d . 1 . .
N N2 0.10048(11) 0.20811(14) 0.19955(16) 0.0252(4) Uani d . 1 . .
N N1 0.09694(11) 0.30564(13) 0.38131(15) 0.0245(4) Uani d . 1 . .
C C10 0.09756(15) 0.15529(18) 0.1057(2) 0.0301(5) Uani d . 1 . .
H H10A 0.0499 0.1039 0.0605 0.036 Uiso calc R 1 . .
C C8 0.23390(15) 0.2495(2) 0.1420(2) 0.0348(5) Uani d . 1 . .
H H8A 0.2787 0.2634 0.1226 0.042 Uiso calc R 1 . .
C C1 0.09295(15) 0.34961(19) 0.4742(2) 0.0313(5) Uani d . 1 . .
H H1A 0.0431 0.3300 0.4820 0.038 Uiso calc R 1 . .
C C6 0.17071(13) 0.28155(16) 0.26698(19) 0.0246(4) Uani d . 1 . .
C C3 0.23441(15) 0.45087(18) 0.5493(2) 0.0321(5) Uani d . 1 . .
H H3A 0.2806 0.4992 0.6057 0.038 Uiso calc R 1 . .
C C9 0.16241(16) 0.17394(19) 0.0733(2) 0.0334(5) Uani d . 1 . .
H H9A 0.1581 0.1367 0.0069 0.040 Uiso calc R 1 . .
C C4 0.23959(14) 0.40584(17) 0.45416(19) 0.0284(4) Uani d . 1 . .
H H4A 0.2896 0.4236 0.4460 0.034 Uiso calc R 1 . .
C C5 0.16990(13) 0.33406(16) 0.37080(18) 0.0231(4) Uani d . 1 . .
C C7 0.23820(15) 0.30389(18) 0.2396(2) 0.0301(5) Uani d . 1 . .
H H7A 0.2858 0.3550 0.2864 0.036 Uiso calc R 1 . .
C C2 0.15949(16) 0.42283(19) 0.5591(2) 0.0335(5) Uani d . 1 . .
H H2A 0.1538 0.4526 0.6216 0.040 Uiso calc R 1 . .
O O3 0.01928(16) -0.32127(14) 0.14765(18) 0.0554(5) Uani d . 1 . .
H H3 0.0241 -0.2604 0.1804 0.083 Uiso calc R 1 . .
C C11 0.03386(18) -0.4076(2) 0.2296(3) 0.0446(6) Uani d . 1 . .
H H11A 0.0966 -0.4010 0.3013 0.054 Uiso calc R 1 . .
H H11B 0.0297 -0.4790 0.1908 0.054 Uiso calc R 1 . .

loop_
_atom_site_aniso_label
_atom_site_aniso_U_11
_atom_site_aniso_U_22
_atom_site_aniso_U_33
_atom_site_aniso_U_12
_atom_site_aniso_U_13
_atom_site_aniso_U_23
Co1 0.0199(2) 0.0207(2) 0.0263(2) 0.000 0.01267(16) 0.000
S1 0.0213(3) 0.0204(3) 0.0355(4) 0.000 0.0148(3) 0.000
O2 0.0300(8) 0.0279(8) 0.0558(10) 0.0043(7) 0.0258(7) -0.0023(7)
O1 0.0258(7) 0.0271(7) 0.0308(8) 0.0010(6) 0.0120(6) 0.0008(6)
N2 0.0231(8) 0.0252(9) 0.0274(9) -0.0002(7) 0.0136(7) -0.0020(7)
N1 0.0232(8) 0.0244(9) 0.0270(9) -0.0012(7) 0.0140(7) 0.0004(7)
C10 0.0299(10) 0.0289(10) 0.0334(11) -0.0024(9) 0.0181(9) -0.0054(9)
C8 0.0318(11) 0.0389(13) 0.0410(13) 0.0008(10) 0.0242(10) 0.0046(10)
C1 0.0309(11) 0.0347(11) 0.0307(11) -0.0035(10) 0.0181(9) -0.0023(9)
C6 0.0231(9) 0.0210(9) 0.0288(10) 0.0020(8) 0.0133(8) 0.0042(8)
C3 0.0301(11) 0.0273(11) 0.0299(11) -0.0039(9) 0.0100(9) -0.0040(9)
C9 0.0371(11) 0.0351(12) 0.0361(12) 0.0033(10) 0.0249(10) -0.0014(10)
C4 0.0250(10) 0.0259(10) 0.0316(11) -0.0029(9) 0.0133(9) 0.0003(9)
C5 0.0225(9) 0.0200(9) 0.0251(10) 0.0022(8) 0.0116(8) 0.0038(7)
C7 0.0257(10) 0.0318(11) 0.0349(12) -0.0051(9) 0.0175(9) 0.0008(9)
C2 0.0371(11) 0.0348(12) 0.0279(11) -0.0034(10) 0.0169(9) -0.0053(9)
O3 0.0969(16) 0.0373(10) 0.0538(12) -0.0015(10) 0.0548(12) -0.0044(9)
C11 0.0522(15) 0.0301(12) 0.0563(16) 0.0035(11) 0.0320(13) -0.0021(11)

loop_
_atom_type_symbol
_atom_type_description
_atom_type_scat_dispersion_real
_atom_type_scat_dispersion_imag
_atom_type_scat_source
C C 0.0033 0.0016 'International Tables Vol C Tables 4.2.6.8 and 6.1.1.4'
H H 0.0000 0.0000 'International Tables Vol C Tables 4.2.6.8 and 6.1.1.4'
Co Co 0.3494 0.9721 'International Tables Vol C Tables 4.2.6.8 and 6.1.1.4'
N N 0.0061 0.0033 'International Tables Vol C Tables 4.2.6.8 and 6.1.1.4'
O O 0.0106 0.0060 'International Tables Vol C Tables 4.2.6.8 and 6.1.1.4'
S S 0.1246 0.1234 'International Tables Vol C Tables 4.2.6.8 and 6.1.1.4'

loop_
_geom_angle_atom_site_label_1
_geom_angle_atom_site_label_2
_geom_angle_atom_site_label_3
_geom_angle_site_symmetry_1
_geom_angle_site_symmetry_3
_geom_angle
_geom_angle_publ_flag
N1 Co1 N1 . 2 99.06(9) ?
N1 Co1 N2 . 2 95.55(7) ?
N1 Co1 N2 2 2 76.92(7) ?
N1 Co1 N2 . . 76.92(7) y
N1 Co1 N2 2 . 95.55(7) ?
N2 Co1 N2 2 . 168.54(9) ?
N1 Co1 O1 . . 158.26(6) ?
N1 Co1 O1 2 . 98.95(6) ?
N2 Co1 O1 2 . 100.31(6) ?
N2 Co1 O1 . . 89.31(6) ?
N1 Co1 O1 . 2 98.95(6) ?
N1 Co1 O1 2 2 158.26(6) ?
N2 Co1 O1 2 2 89.31(6) ?
N2 Co1 O1 . 2 100.31(6) ?
O1 Co1 O1 . 2 66.68(8) y
N1 Co1 S1 . . 130.47(5) ?
N1 Co1 S1 2 . 130.47(5) ?
N2 Co1 S1 2 . 95.73(5) ?
N2 Co1 S1 . . 95.73(5) ?
O1 Co1 S1 . . 33.34(4) ?
O1 Co1 S1 2 . 33.34(4) ?
O2 S1 O2 2 . 111.03(13) y
O2 S1 O1 2 2 110.97(9) ?
O2 S1 O1 . 2 109.91(8) ?
O2 S1 O1 2 . 109.91(8) ?
O2 S1 O1 . . 110.97(9) y
O1 S1 O1 2 . 103.82(12) y
O2 S1 Co1 2 . 124.48(6) ?
O2 S1 Co1 . . 124.48(6) ?
O1 S1 Co1 2 . 51.91(6) ?
O1 S1 Co1 . . 51.91(6) ?
S1 O1 Co1 . . 94.75(8) ?
C10 N2 C6 . . 118.71(18) ?
C10 N2 Co1 . . 125.17(14) ?
C6 N2 Co1 . . 116.09(13) ?
C1 N1 C5 . . 118.22(17) ?
C1 N1 Co1 . . 125.50(14) ?
C5 N1 Co1 . . 116.26(13) ?
N2 C10 C9 . . 122.8(2) ?
N2 C10 H10A . . 118.6 ?
C9 C10 H10A . . 118.6 ?
C7 C8 C9 . . 119.5(2) ?
C7 C8 H8A . . 120.3 ?
C9 C8 H8A . . 120.3 ?
N1 C1 C2 . . 123.0(2) ?
N1 C1 H1A . . 118.5 ?
C2 C1 H1A . . 118.5 ?
N2 C6 C7 . . 121.38(19) ?
N2 C6 C5 . . 115.13(17) ?
C7 C6 C5 . . 123.48(18) ?
C2 C3 C4 . . 118.8(2) ?
C2 C3 H3A . . 120.6 ?
C4 C3 H3A . . 120.6 ?
C10 C9 C8 . . 118.3(2) ?
C10 C9 H9A . . 120.8 ?
C8 C9 H9A . . 120.8 ?
C3 C4 C5 . . 119.7(2) ?
C3 C4 H4A . . 120.1 ?
C5 C4 H4A . . 120.1 ?
N1 C5 C4 . . 121.42(18) ?
N1 C5 C6 . . 115.52(17) ?
C4 C5 C6 . . 123.05(18) ?
C8 C7 C6 . . 119.3(2) ?
C8 C7 H7A . . 120.4 ?
C6 C7 H7A . . 120.4 ?
C3 C2 C1 . . 118.8(2) ?
C3 C2 H2A . . 120.6 ?
C1 C2 H2A . . 120.6 ?
C11 O3 H3 . . 109.5 ?
O3 C11 C11 . 2 113.9(2) ?
O3 C11 H11A . . 108.8 ?
C11 C11 H11A 2 . 108.8 ?
O3 C11 H11B . . 108.8 ?
C11 C11 H11B 2 . 108.8 ?
H11A C11 H11B . . 107.7 ?

loop_
_geom_bond_atom_site_label_1
_geom_bond_atom_site_label_2
_geom_bond_site_symmetry_2
_geom_bond_distance
_geom_bond_publ_flag
Co1 N1 . 2.1175(18) y
Co1 N1 2 2.1175(18) ?
Co1 N2 2 2.1285(17) ?
Co1 N2 . 2.1285(17) y
Co1 O1 . 2.1420(15) y
Co1 O1 2 2.1420(15) ?
Co1 S1 . 2.7122(9) ?
S1 O2 2 1.4629(15) ?
S1 O2 . 1.4629(15) y
S1 O1 2 1.4958(15) ?
S1 O1 . 1.4958(15) y
N2 C10 . 1.339(3) ?
N2 C6 . 1.354(3) ?
N1 C1 . 1.339(3) ?
N1 C5 . 1.354(3) ?
C10 C9 . 1.384(3) ?
C10 H10A . 0.9300 ?
C8 C7 . 1.380(3) ?
C8 C9 . 1.384(3) ?
C8 H8A . 0.9300 ?
C1 C2 . 1.383(3) ?
C1 H1A . 0.9300 ?
C6 C7 . 1.388(3) ?
C6 C5 . 1.482(3) ?
C3 C2 . 1.380(3) ?
C3 C4 . 1.382(3) ?
C3 H3A . 0.9300 ?
C9 H9A . 0.9300 ?
C4 C5 . 1.388(3) ?
C4 H4A . 0.9300 ?
C7 H7A . 0.9300 ?
C2 H2A . 0.9300 ?
O3 C11 . 1.398(3) ?
O3 H3 . 0.8200 ?
C11 C11 2 1.492(5) ?
C11 H11A . 0.9700 ?
C11 H11B . 0.9700 ?

loop_
_geom_hbond_atom_site_label_D
_geom_hbond_atom_site_label_H
_geom_hbond_atom_site_label_A
_geom_hbond_site_symmetry_A
_geom_hbond_distance_DH
_geom_hbond_distance_HA
_geom_hbond_distance_DA
_geom_hbond_angle_DHA
O3 H3 O2 . 0.82 1.97 2.758(2) 159.8

loop_
_geom_torsion_atom_site_label_1
_geom_torsion_atom_site_label_2
_geom_torsion_atom_site_label_3
_geom_torsion_atom_site_label_4
_geom_torsion_site_symmetry_1
_geom_torsion_site_symmetry_2
_geom_torsion_site_symmetry_3
_geom_torsion_site_symmetry_4
_geom_torsion
_geom_torsion_publ_flag
N1 Co1 S1 O2 . . . 2 113.14(10) ?
N1 Co1 S1 O2 2 . . 2 -66.86(10) ?
N2 Co1 S1 O2 2 . . 2 10.83(9) ?
N2 Co1 S1 O2 . . . 2 -169.17(9) ?
O1 Co1 S1 O2 . . . 2 -89.23(11) ?
O1 Co1 S1 O2 2 . . 2 90.77(11) ?
N1 Co1 S1 O2 . . . . -66.86(10) ?
N1 Co1 S1 O2 2 . . . 113.14(10) ?
N2 Co1 S1 O2 2 . . . -169.17(9) ?
N2 Co1 S1 O2 . . . . 10.83(9) ?
O1 Co1 S1 O2 . . . . 90.77(11) ?
O1 Co1 S1 O2 2 . . . -89.23(11) ?
N1 Co1 S1 O1 . . . 2 22.38(9) ?
N1 Co1 S1 O1 2 . . 2 -157.62(9) ?
N2 Co1 S1 O1 2 . . 2 -79.94(9) ?
N2 Co1 S1 O1 . . . 2 100.06(9) ?
O1 Co1 S1 O1 . . . 2 180.0 ?
N1 Co1 S1 O1 . . . . -157.62(9) ?
N1 Co1 S1 O1 2 . . . 22.38(9) ?
N2 Co1 S1 O1 2 . . . 100.06(9) ?
N2 Co1 S1 O1 . . . . -79.94(9) ?
O1 Co1 S1 O1 2 . . . 180.0 ?
O2 S1 O1 Co1 2 . . . 118.76(8) ?
O2 S1 O1 Co1 . . . . -118.03(8) ?
O1 S1 O1 Co1 2 . . . 0.0 ?
N1 Co1 O1 S1 . . . . 51.43(19) ?
N1 Co1 O1 S1 2 . . . -162.95(7) ?
N2 Co1 O1 S1 2 . . . -84.73(8) ?
N2 Co1 O1 S1 . . . . 101.54(8) ?
O1 Co1 O1 S1 2 . . . 0.0 ?
N1 Co1 N2 C10 . . . . 179.84(18) ?
N1 Co1 N2 C10 2 . . . -82.12(18) ?
N2 Co1 N2 C10 2 . . . -130.43(17) ?
O1 Co1 N2 C10 . . . . 16.80(17) ?
O1 Co1 N2 C10 2 . . . 82.94(18) ?
S1 Co1 N2 C10 . . . . 49.57(17) ?
N1 Co1 N2 C6 . . . . -2.12(13) ?
N1 Co1 N2 C6 2 . . . 95.92(14) ?
N2 Co1 N2 C6 2 . . . 47.61(13) ?
O1 Co1 N2 C6 . . . . -165.15(14) ?
O1 Co1 N2 C6 2 . . . -99.02(14) ?
S1 Co1 N2 C6 . . . . -132.39(13) ?
N1 Co1 N1 C1 2 . . . 88.69(17) ?
N2 Co1 N1 C1 2 . . . 11.08(18) ?
N2 Co1 N1 C1 . . . . -177.68(18) ?
O1 Co1 N1 C1 . . . . -125.71(19) ?
O1 Co1 N1 C1 2 . . . -79.09(18) ?
S1 Co1 N1 C1 . . . . -91.31(17) ?
N1 Co1 N1 C5 2 . . . -93.12(14) ?
N2 Co1 N1 C5 2 . . . -170.72(14) ?
N2 Co1 N1 C5 . . . . 0.52(13) ?
O1 Co1 N1 C5 . . . . 52.5(2) ?
O1 Co1 N1 C5 2 . . . 99.11(14) ?
S1 Co1 N1 C5 . . . . 86.88(14) ?
C6 N2 C10 C9 . . . . -1.1(3) ?
Co1 N2 C10 C9 . . . . 176.85(16) ?
C5 N1 C1 C2 . . . . 0.3(3) ?
Co1 N1 C1 C2 . . . . 178.49(16) ?
C10 N2 C6 C7 . . . . 0.9(3) ?
Co1 N2 C6 C7 . . . . -177.24(16) ?
C10 N2 C6 C5 . . . . -178.55(18) ?
Co1 N2 C6 C5 . . . . 3.3(2) ?
N2 C10 C9 C8 . . . . 0.8(3) ?
C7 C8 C9 C10 . . . . -0.3(3) ?
C2 C3 C4 C5 . . . . 0.1(3) ?
C1 N1 C5 C4 . . . . 0.6(3) ?
Co1 N1 C5 C4 . . . . -177.70(14) ?
C1 N1 C5 C6 . . . . 179.33(18) ?
Co1 N1 C5 C6 . . . . 1.0(2) ?
C3 C4 C5 N1 . . . . -0.9(3) ?
C3 C4 C5 C6 . . . . -179.46(19) ?
N2 C6 C5 N1 . . . . -2.8(3) ?
C7 C6 C5 N1 . . . . 177.70(18) ?
N2 C6 C5 C4 . . . . 175.85(17) ?
C7 C6 C5 C4 . . . . -3.6(3) ?
C9 C8 C7 C6 . . . . 0.1(3) ?
N2 C6 C7 C8 . . . . -0.4(3) ?
C5 C6 C7 C8 . . . . 179.00(19) ?
C4 C3 C2 C1 . . . . 0.8(3) ?
N1 C1 C2 C3 . . . . -1.0(3) ?
